data_1564067
loop_
_publ_author_name
'Zolotukhin, Alexey A.'
'Korshunova, Anastasiya A.'
'Bubnov, Michael P.'
'Bogomyakov, Artem S.'
'Baranov, Evgeny V.'
'Cherkasov, Vladimir K.'

_publ_section_title
;
 Nickel(II) and Cobalt(III) bis(dioxolene) complexes with
 di(2-pyridyl)imine ligands: Synthesis and magnetic properties
;
_journal_name_full 'Inorganica Chimica Acta'
_journal_page_first 119869
_journal_paper_doi 10.1016/j.ica.2020.119869
_journal_volume 512
_journal_year 2020
_chemical_formula_moiety 'C51 H65 N3 Ni O4'
_chemical_formula_sum 'C51 H65 N3 Ni O4'
_chemical_formula_weight 842.77
_space_group_crystal_system monoclinic
_space_group_IT_number 14
_space_group_name_Hall '-P 2ybc'
_space_group_name_H-M_alt 'P 1 21/c 1'
_atom_sites_solution_hydrogens geom
_atom_sites_solution_primary dual
_atom_sites_solution_secondary difmap
_audit_creation_method SHELXL-2017/1
_cell_angle_alpha 90
_cell_angle_beta 110.250(2)
_cell_angle_gamma 90
_cell_formula_units_Z 4
_cell_length_a 24.4722(17)
_cell_length_b 9.5751(7)
_cell_length_c 21.1469(15)
_cell_measurement_reflns_used 9498
_cell_measurement_temperature 100(2)
_cell_measurement_theta_max 30.09
_cell_measurement_theta_min 2.30
_cell_volume 4648.9(6)
_computing_cell_refinement 'SAINT (8.37A)'
_computing_data_collection APEX3
_computing_data_reduction 'SAINT (8.37A)'
_computing_structure_refinement 'SHELXL (2017/1)'
_computing_structure_solution 'SHELXT (2014/5)'
_diffrn_ambient_temperature 100(2)
_diffrn_measured_fraction_theta_full 0.997
_diffrn_measured_fraction_theta_max 0.994
_diffrn_measurement_device_type 'Bruker D8 Quest (CMOS)'
_diffrn_measurement_method '\f and \w scans'
_diffrn_radiation_type MoK\a
_diffrn_radiation_wavelength 0.71073
_diffrn_reflns_av_R_equivalents 0.1014
_diffrn_reflns_av_unetI/netI 0.0406
_diffrn_reflns_Laue_measured_fraction_full 0.997
_diffrn_reflns_Laue_measured_fraction_max 0.994
_diffrn_reflns_limit_h_max 33
_diffrn_reflns_limit_h_min 0
_diffrn_reflns_limit_k_max 0
_diffrn_reflns_limit_k_min -12
_diffrn_reflns_limit_l_max 26
_diffrn_reflns_limit_l_min -28
_diffrn_reflns_number 12010
_diffrn_reflns_point_group_measured_fraction_full 0.997
_diffrn_reflns_point_group_measured_fraction_max 0.994
_diffrn_reflns_theta_full 25.242
_diffrn_reflns_theta_max 28.759
_diffrn_reflns_theta_min 2.305
_diffrn_source 'microfocus tube'
_exptl_absorpt_coefficient_mu 0.463
_exptl_absorpt_correction_T_max 0.897
_exptl_absorpt_correction_T_min 0.490
_exptl_absorpt_correction_type multi-scan
_exptl_absorpt_process_details TWINABS
_exptl_crystal_colour green
_exptl_crystal_density_diffrn 1.204
_exptl_crystal_description prism
_exptl_crystal_F_000 1808
_exptl_crystal_size_max 0.540
_exptl_crystal_size_mid 0.260
_exptl_crystal_size_min 0.140
_refine_diff_density_max 0.419
_refine_diff_density_min -0.579
_refine_diff_density_rms 0.064
_refine_ls_extinction_coef .
_refine_ls_extinction_method none
_refine_ls_goodness_of_fit_ref 1.081
_refine_ls_hydrogen_treatment constr
_refine_ls_matrix_type full
_refine_ls_number_parameters 548
_refine_ls_number_reflns 12010
_refine_ls_number_restraints 0
_refine_ls_restrained_S_all 1.081
_refine_ls_R_factor_all 0.0634
_refine_ls_R_factor_gt 0.0487
_refine_ls_shift/su_max 0.001
_refine_ls_shift/su_mean 0.000
_refine_ls_structure_factor_coef Fsqd
_refine_ls_weighting_details 'w=1/[\s^2^(Fo^2^)+(0.0200P)^2^+5.0000P] where P=(Fo^2^+2Fc^2^)/3'
_refine_ls_weighting_scheme calc
_refine_ls_wR_factor_gt 0.0906
_refine_ls_wR_factor_ref 0.0951
_reflns_Friedel_coverage 0.000
_reflns_Friedel_fraction_full .
_reflns_Friedel_fraction_max .
_reflns_number_gt 10398
_reflns_number_total 12010
_reflns_threshold_expression 'I > 2\s(I)'
_cod_data_source_file ICA-2020-512-119869.cif
_cod_data_source_block nisq2n3
_cod_original_sg_symbol_H-M 'P 21/c'
_cod_database_code 1564067
_shelx_shelxl_version_number 2017/1
_shelx_space_group_comment
;
The symmetry employed for this shelxl refinement is uniquely defined
by the following loop, which should always be used as a source of
symmetry information in preference to the above space-group names.
They are only intended as comments.
;
_shelx_estimated_absorpt_t_min 0.788
_shelx_estimated_absorpt_t_max 0.938

loop_
_space_group_symop_operation_xyz
'x, y, z'
'-x, y+1/2, -z+1/2'
'-x, -y, -z'
'x, -y-1/2, z-1/2'

loop_
_atom_site_label
_atom_site_type_symbol
_atom_site_fract_x
_atom_site_fract_y
_atom_site_fract_z
_atom_site_U_iso_or_equiv
_atom_site_adp_type
_atom_site_occupancy
_atom_site_site_symmetry_order
_atom_site_calc_flag
_atom_site_refinement_flags_posn
_atom_site_refinement_flags_adp
_atom_site_refinement_flags_occupancy
_atom_site_disorder_assembly
_atom_site_disorder_group
Ni1 Ni 0.71766(2) 0.41686(2) 0.23187(2) 0.01172(5) Uani 1 1 d . . . . .
O1 O 0.66732(5) 0.57247(12) 0.17552(6) 0.0161(2) Uani 1 1 d . . . . .
O2 O 0.63885(5) 0.34891(12) 0.22839(6) 0.0154(2) Uani 1 1 d . . . . .
C1 C 0.61293(7) 0.54292(17) 0.15630(8) 0.0150(3) Uani 1 1 d . . . . .
C2 C 0.59681(7) 0.42016(17) 0.18789(8) 0.0150(3) Uani 1 1 d . . . . .
C3 C 0.53667(7) 0.38611(18) 0.17415(9) 0.0181(3) Uani 1 1 d . . . . .
C4 C 0.49698(8) 0.4678(2) 0.12725(10) 0.0225(4) Uani 1 1 d . . . . .
H4A H 0.456780 0.447640 0.116575 0.027 Uiso 1 1 calc R U . . .
C5 C 0.51266(8) 0.58167(19) 0.09350(9) 0.0216(4) Uani 1 1 d . . . . .
H5A H 0.482515 0.630936 0.060229 0.026 Uiso 1 1 calc R U . . .
C6 C 0.56908(8) 0.62342(18) 0.10674(8) 0.0179(3) Uani 1 1 d . . . . .
C7 C 0.52065(8) 0.2631(2) 0.21044(10) 0.0242(4) Uani 1 1 d . . . . .
C8 C 0.54409(9) 0.1273(2) 0.19033(12) 0.0318(5) Uani 1 1 d . . . . .
H8A H 0.526296 0.113424 0.141551 0.048 Uiso 1 1 calc R U . . .
H8B H 0.534436 0.048223 0.213929 0.048 Uiso 1 1 calc R U . . .
H8C H 0.586476 0.133916 0.202693 0.048 Uiso 1 1 calc R U . . .
C9 C 0.54690(9) 0.2828(2) 0.28717(10) 0.0287(4) Uani 1 1 d . . . . .
H9A H 0.532564 0.370309 0.299729 0.043 Uiso 1 1 calc R U . . .
H9B H 0.589462 0.286188 0.301071 0.043 Uiso 1 1 calc R U . . .
H9C H 0.535422 0.204449 0.309671 0.043 Uiso 1 1 calc R U . . .
C10 C 0.45416(9) 0.2476(2) 0.19100(13) 0.0373(5) Uani 1 1 d . . . . .
H10A H 0.436678 0.230480 0.142443 0.056 Uiso 1 1 calc R U . . .
H10B H 0.437980 0.333600 0.202503 0.056 Uiso 1 1 calc R U . . .
H10C H 0.445558 0.168979 0.215703 0.056 Uiso 1 1 calc R U . . .
C11 C 0.58669(8) 0.74820(19) 0.07283(9) 0.0216(4) Uani 1 1 d . . . . .
C12 C 0.53317(10) 0.8185(2) 0.02170(11) 0.0360(5) Uani 1 1 d . . . . .
H12A H 0.512175 0.750633 -0.012841 0.054 Uiso 1 1 calc R U . . .
H12B H 0.545762 0.897083 0.000363 0.054 Uiso 1 1 calc R U . . .
H12C H 0.507425 0.852762 0.044939 0.054 Uiso 1 1 calc R U . . .
C13 C 0.62687(9) 0.6999(2) 0.03515(9) 0.0261(4) Uani 1 1 d . . . . .
H13A H 0.661907 0.656882 0.067105 0.039 Uiso 1 1 calc R U . . .
H13B H 0.637977 0.780450 0.013684 0.039 Uiso 1 1 calc R U . . .
H13C H 0.606358 0.631503 0.000610 0.039 Uiso 1 1 calc R U . . .
C14 C 0.61859(9) 0.8570(2) 0.12637(11) 0.0294(4) Uani 1 1 d . . . . .
H14A H 0.655275 0.817340 0.156503 0.044 Uiso 1 1 calc R U . . .
H14B H 0.594032 0.882897 0.152580 0.044 Uiso 1 1 calc R U . . .
H14C H 0.626788 0.940172 0.104140 0.044 Uiso 1 1 calc R U . . .
O3 O 0.71571(5) 0.32388(12) 0.14478(6) 0.0151(2) Uani 1 1 d . . . . .
O4 O 0.78658(5) 0.51342(12) 0.21997(5) 0.0141(2) Uani 1 1 d . . . . .
C15 C 0.74724(7) 0.39082(16) 0.11787(8) 0.0124(3) Uani 1 1 d . . . . .
C16 C 0.78507(7) 0.50127(16) 0.15893(8) 0.0122(3) Uani 1 1 d . . . . .
C17 C 0.81756(7) 0.59178(16) 0.13044(8) 0.0126(3) Uani 1 1 d . . . . .
C18 C 0.81715(7) 0.55531(17) 0.06745(8) 0.0146(3) Uani 1 1 d . . . . .
H18A H 0.840802 0.607209 0.048527 0.017 Uiso 1 1 calc R U . . .
C19 C 0.78299(7) 0.44337(17) 0.02896(8) 0.0154(3) Uani 1 1 d . . . . .
H19A H 0.785484 0.423775 -0.013995 0.018 Uiso 1 1 calc R U . . .
C20 C 0.74670(7) 0.36258(16) 0.05088(8) 0.0130(3) Uani 1 1 d . . . . .
C21 C 0.84395(7) 0.72747(17) 0.16637(8) 0.0151(3) Uani 1 1 d . . . . .
C22 C 0.79355(8) 0.81503(19) 0.17343(10) 0.0234(4) Uani 1 1 d . . . . .
H22A H 0.775127 0.763922 0.200862 0.035 Uiso 1 1 calc R U . . .
H22B H 0.764719 0.832730 0.128659 0.035 Uiso 1 1 calc R U . . .
H22C H 0.808745 0.904139 0.195250 0.035 Uiso 1 1 calc R U . . .
C23 C 0.88974(8) 0.7020(2) 0.23665(9) 0.0233(4) Uani 1 1 d . . . . .
H23A H 0.922876 0.651017 0.232019 0.035 Uiso 1 1 calc R U . . .
H23B H 0.872348 0.646924 0.263876 0.035 Uiso 1 1 calc R U . . .
H23C H 0.903139 0.791843 0.258782 0.035 Uiso 1 1 calc R U . . .
C24 C 0.87303(8) 0.81367(18) 0.12559(9) 0.0206(4) Uani 1 1 d . . . . .
H24A H 0.904238 0.758718 0.118585 0.031 Uiso 1 1 calc R U . . .
H24B H 0.889415 0.899239 0.150326 0.031 Uiso 1 1 calc R U . . .
H24C H 0.844010 0.838093 0.081837 0.031 Uiso 1 1 calc R U . . .
C25 C 0.70691(7) 0.24845(17) 0.00854(8) 0.0157(3) Uani 1 1 d . . . . .
C26 C 0.71218(8) 0.2375(2) -0.06154(9) 0.0225(4) Uani 1 1 d . . . . .
H26A H 0.700969 0.326674 -0.085290 0.034 Uiso 1 1 calc R U . . .
H26B H 0.686407 0.163443 -0.087319 0.034 Uiso 1 1 calc R U . . .
H26C H 0.752528 0.215557 -0.056763 0.034 Uiso 1 1 calc R U . . .
C27 C 0.64295(8) 0.2818(2) -0.00154(10) 0.0247(4) Uani 1 1 d . . . . .
H27A H 0.637906 0.286100 0.042415 0.037 Uiso 1 1 calc R U . . .
H27B H 0.617804 0.208655 -0.029048 0.037 Uiso 1 1 calc R U . . .
H27C H 0.632394 0.372066 -0.024415 0.037 Uiso 1 1 calc R U . . .
C28 C 0.72427(8) 0.10653(18) 0.04387(9) 0.0223(4) Uani 1 1 d . . . . .
H28A H 0.720473 0.110240 0.088478 0.033 Uiso 1 1 calc R U . . .
H28B H 0.764724 0.085384 0.048826 0.033 Uiso 1 1 calc R U . . .
H28C H 0.698659 0.033529 0.016815 0.033 Uiso 1 1 calc R U . . .
N1 N 0.73617(6) 0.51597(14) 0.32301(7) 0.0134(3) Uani 1 1 d . . . . .
N2 N 0.75656(6) 0.24297(14) 0.28530(7) 0.0130(3) Uani 1 1 d . . . . .
N3 N 0.88326(6) 0.41473(15) 0.39378(7) 0.0146(3) Uani 1 1 d . . . . .
C29 C 0.69846(7) 0.61049(17) 0.33076(8) 0.0168(3) Uani 1 1 d . . . . .
H29A H 0.661872 0.621007 0.295665 0.020 Uiso 1 1 calc R U . . .
C30 C 0.71050(8) 0.69311(18) 0.38750(9) 0.0197(3) Uani 1 1 d . . . . .
H30A H 0.682519 0.757594 0.391863 0.024 Uiso 1 1 calc R U . . .
C31 C 0.76424(8) 0.67967(18) 0.43774(9) 0.0212(4) Uani 1 1 d . . . . .
H31A H 0.773856 0.735412 0.477262 0.025 Uiso 1 1 calc R U . . .
C32 C 0.80400(8) 0.58417(18) 0.43000(8) 0.0174(3) Uani 1 1 d . . . . .
H32A H 0.841455 0.575010 0.463631 0.021 Uiso 1 1 calc R U . . .
C33 C 0.78818(7) 0.50170(16) 0.37208(8) 0.0127(3) Uani 1 1 d . . . . .
C34 C 0.82905(7) 0.38728(16) 0.36745(7) 0.0122(3) Uani 1 1 d . . . . .
C35 C 0.80357(7) 0.24597(16) 0.34211(8) 0.0122(3) Uani 1 1 d . . . . .
C36 C 0.82676(7) 0.12387(17) 0.37723(8) 0.0155(3) Uani 1 1 d . . . . .
H36A H 0.860285 0.127555 0.416936 0.019 Uiso 1 1 calc R U . . .
C37 C 0.80020(8) -0.00284(18) 0.35339(9) 0.0183(3) Uani 1 1 d . . . . .
H37A H 0.815078 -0.086983 0.376828 0.022 Uiso 1 1 calc R U . . .
C38 C 0.75168(8) -0.00540(18) 0.29496(9) 0.0187(3) Uani 1 1 d . . . . .
H38A H 0.732671 -0.090930 0.277747 0.022 Uiso 1 1 calc R U . . .
C39 C 0.73161(7) 0.11939(18) 0.26233(8) 0.0166(3) Uani 1 1 d . . . . .
H39A H 0.698728 0.117669 0.221896 0.020 Uiso 1 1 calc R U . . .
C40 C 0.92762(7) 0.31289(17) 0.40129(8) 0.0152(3) Uani 1 1 d . . . . .
C41 C 0.93831(7) 0.25207(18) 0.34618(9) 0.0178(3) Uani 1 1 d . . . . .
C42 C 0.98144(8) 0.1498(2) 0.35987(10) 0.0240(4) Uani 1 1 d . . . . .
H42A H 0.988869 0.105413 0.323478 0.029 Uiso 1 1 calc R U . . .
C43 C 1.01358(8) 0.1115(2) 0.42518(11) 0.0284(4) Uani 1 1 d . . . . .
H43A H 1.041582 0.038771 0.433258 0.034 Uiso 1 1 calc R U . . .
C44 C 1.00500(8) 0.1791(2) 0.47891(10) 0.0257(4) Uani 1 1 d . . . . .
H44A H 1.028514 0.154855 0.523625 0.031 Uiso 1 1 calc R U . . .
C45 C 0.96258(7) 0.28182(18) 0.46857(9) 0.0189(3) Uani 1 1 d . . . . .
C46 C 0.90709(7) 0.29666(19) 0.27326(9) 0.0185(3) Uani 1 1 d . . . . .
H46A H 0.878465 0.371523 0.272798 0.022 Uiso 1 1 calc R U . . .
C47 C 0.95075(8) 0.3566(2) 0.24303(10) 0.0245(4) Uani 1 1 d . . . . .
H47A H 0.973032 0.431973 0.271922 0.037 Uiso 1 1 calc R U . . .
H47B H 0.929697 0.393510 0.197908 0.037 Uiso 1 1 calc R U . . .
H47C H 0.977421 0.282723 0.239955 0.037 Uiso 1 1 calc R U . . .
C48 C 0.87392(9) 0.1757(2) 0.22916(10) 0.0275(4) Uani 1 1 d . . . . .
H48A H 0.846428 0.135940 0.248694 0.041 Uiso 1 1 calc R U . . .
H48B H 0.901587 0.103484 0.226919 0.041 Uiso 1 1 calc R U . . .
H48C H 0.852528 0.210139 0.183652 0.041 Uiso 1 1 calc R U . . .
C49 C 0.95251(8) 0.3561(2) 0.52726(9) 0.0214(4) Uani 1 1 d . . . . .
H49A H 0.944623 0.456501 0.514365 0.026 Uiso 1 1 calc R U . . .
C50 C 1.00522(9) 0.3514(2) 0.59278(10) 0.0320(5) Uani 1 1 d . . . . .
H50A H 1.040162 0.380837 0.583736 0.048 Uiso 1 1 calc R U . . .
H50B H 1.010581 0.255952 0.610591 0.048 Uiso 1 1 calc R U . . .
H50C H 0.998625 0.414497 0.625929 0.048 Uiso 1 1 calc R U . . .
C51 C 0.89925(8) 0.2993(2) 0.54149(9) 0.0227(4) Uani 1 1 d . . . . .
H51A H 0.893637 0.352574 0.578329 0.034 Uiso 1 1 calc R U . . .
H51B H 0.905524 0.200634 0.554325 0.034 Uiso 1 1 calc R U . . .
H51C H 0.864573 0.308341 0.500884 0.034 Uiso 1 1 calc R U . . .

loop_
_atom_site_aniso_label
_atom_site_aniso_U_11
_atom_site_aniso_U_22
_atom_site_aniso_U_33
_atom_site_aniso_U_23
_atom_site_aniso_U_13
_atom_site_aniso_U_12
Ni1 0.01132(10) 0.01454(10) 0.00963(9) 0.00057(8) 0.00404(7) -0.00074(8)
O1 0.0136(6) 0.0186(6) 0.0153(5) 0.0021(5) 0.0038(5) -0.0014(5)
O2 0.0127(6) 0.0177(6) 0.0156(5) 0.0023(5) 0.0049(5) 0.0004(4)
C1 0.0166(8) 0.0154(7) 0.0129(7) -0.0023(6) 0.0051(6) 0.0003(6)
C2 0.0139(8) 0.0162(8) 0.0145(7) -0.0030(6) 0.0043(6) 0.0005(6)
C3 0.0151(8) 0.0167(8) 0.0224(8) -0.0045(7) 0.0064(7) -0.0008(6)
C4 0.0130(8) 0.0242(9) 0.0276(9) -0.0052(8) 0.0036(7) 0.0007(7)
C5 0.0175(9) 0.0229(9) 0.0200(8) -0.0013(7) 0.0009(7) 0.0063(7)
C6 0.0214(9) 0.0162(8) 0.0144(7) -0.0022(6) 0.0042(7) 0.0051(6)
C7 0.0146(9) 0.0213(9) 0.0384(11) 0.0009(8) 0.0113(8) -0.0023(7)
C8 0.0244(10) 0.0184(9) 0.0531(13) -0.0033(9) 0.0141(10) -0.0037(7)
C9 0.0270(10) 0.0297(10) 0.0356(11) 0.0095(9) 0.0187(9) 0.0027(8)
C10 0.0186(10) 0.0334(11) 0.0627(15) 0.0030(11) 0.0176(10) -0.0044(8)
C11 0.0251(10) 0.0183(8) 0.0194(8) 0.0047(7) 0.0052(7) 0.0066(7)
C12 0.0363(12) 0.0303(11) 0.0358(11) 0.0147(9) 0.0053(10) 0.0137(9)
C13 0.0336(11) 0.0251(10) 0.0199(9) 0.0060(7) 0.0098(8) 0.0049(8)
C14 0.0379(12) 0.0169(9) 0.0343(11) -0.0015(8) 0.0136(9) 0.0012(8)
O3 0.0161(6) 0.0181(6) 0.0123(5) -0.0010(4) 0.0066(5) -0.0037(4)
O4 0.0147(6) 0.0180(6) 0.0100(5) -0.0009(4) 0.0048(4) -0.0018(4)
C15 0.0114(7) 0.0132(7) 0.0120(7) 0.0004(6) 0.0035(6) 0.0011(6)
C16 0.0116(7) 0.0138(7) 0.0113(7) 0.0000(6) 0.0040(6) 0.0028(6)
C17 0.0112(7) 0.0129(7) 0.0132(7) 0.0015(6) 0.0035(6) 0.0013(6)
C18 0.0159(8) 0.0144(8) 0.0154(7) 0.0025(6) 0.0080(6) 0.0001(6)
C19 0.0207(8) 0.0153(8) 0.0123(7) 0.0002(6) 0.0085(6) 0.0025(6)
C20 0.0129(8) 0.0125(7) 0.0124(7) -0.0008(6) 0.0030(6) 0.0030(6)
C21 0.0161(8) 0.0144(8) 0.0160(7) -0.0010(6) 0.0072(7) -0.0011(6)
C22 0.0223(9) 0.0165(8) 0.0342(10) -0.0051(7) 0.0131(8) -0.0010(7)
C23 0.0221(9) 0.0242(9) 0.0195(8) 0.0003(7) 0.0022(7) -0.0072(7)
C24 0.0241(9) 0.0171(8) 0.0230(9) -0.0012(7) 0.0111(7) -0.0059(7)
C25 0.0183(8) 0.0167(8) 0.0131(7) -0.0040(6) 0.0066(6) -0.0008(6)
C26 0.0280(10) 0.0252(9) 0.0148(8) -0.0067(7) 0.0080(7) -0.0042(7)
C27 0.0158(9) 0.0325(10) 0.0238(9) -0.0089(8) 0.0044(7) -0.0021(7)
C28 0.0284(10) 0.0161(8) 0.0235(9) -0.0030(7) 0.0105(8) -0.0032(7)
N1 0.0157(7) 0.0140(6) 0.0119(6) 0.0017(5) 0.0065(5) -0.0002(5)
N2 0.0135(7) 0.0152(6) 0.0126(6) -0.0004(5) 0.0075(5) -0.0007(5)
N3 0.0148(7) 0.0163(7) 0.0131(6) 0.0004(5) 0.0055(5) 0.0000(5)
C29 0.0150(8) 0.0185(8) 0.0169(8) 0.0017(6) 0.0055(7) 0.0027(6)
C30 0.0226(9) 0.0159(8) 0.0232(9) -0.0012(7) 0.0112(7) 0.0044(7)
C31 0.0287(10) 0.0160(8) 0.0186(8) -0.0049(7) 0.0077(7) -0.0002(7)
C32 0.0190(8) 0.0156(8) 0.0151(7) -0.0019(6) 0.0027(7) -0.0003(6)
C33 0.0142(8) 0.0120(7) 0.0132(7) 0.0019(6) 0.0065(6) -0.0013(6)
C34 0.0145(8) 0.0139(7) 0.0088(6) 0.0016(6) 0.0049(6) 0.0001(6)
C35 0.0127(8) 0.0133(7) 0.0132(7) -0.0012(6) 0.0076(6) -0.0006(6)
C36 0.0152(8) 0.0171(8) 0.0149(7) 0.0016(6) 0.0063(6) 0.0015(6)
C37 0.0225(9) 0.0142(8) 0.0219(8) 0.0026(6) 0.0124(7) 0.0012(6)
C38 0.0223(9) 0.0155(8) 0.0216(8) -0.0037(7) 0.0119(7) -0.0043(7)
C39 0.0156(8) 0.0199(8) 0.0157(8) -0.0039(6) 0.0071(7) -0.0032(6)
C40 0.0105(8) 0.0137(7) 0.0206(8) 0.0025(6) 0.0046(6) -0.0015(6)
C41 0.0133(8) 0.0169(8) 0.0245(9) 0.0021(7) 0.0085(7) -0.0009(6)
C42 0.0216(9) 0.0217(9) 0.0344(10) 0.0042(8) 0.0169(8) 0.0032(7)
C43 0.0208(10) 0.0240(10) 0.0445(12) 0.0135(9) 0.0166(9) 0.0079(7)
C44 0.0174(9) 0.0271(10) 0.0316(10) 0.0142(8) 0.0072(8) 0.0022(7)
C45 0.0131(8) 0.0197(8) 0.0223(8) 0.0053(7) 0.0041(7) -0.0037(6)
C46 0.0165(8) 0.0210(8) 0.0199(8) -0.0031(7) 0.0086(7) 0.0014(6)
C47 0.0250(10) 0.0263(10) 0.0249(9) 0.0019(8) 0.0122(8) 0.0011(8)
C48 0.0252(10) 0.0320(10) 0.0290(10) -0.0118(8) 0.0143(8) -0.0046(8)
C49 0.0200(9) 0.0221(9) 0.0170(8) 0.0034(7) 0.0002(7) -0.0046(7)
C50 0.0292(11) 0.0373(12) 0.0211(9) 0.0057(8) -0.0021(8) -0.0107(9)
C51 0.0242(10) 0.0267(9) 0.0163(8) 0.0008(7) 0.0059(7) -0.0019(7)

loop_
_atom_type_symbol
_atom_type_description
_atom_type_scat_dispersion_real
_atom_type_scat_dispersion_imag
_atom_type_scat_source
C C 0.0033 0.0016 'International Tables Vol C Tables 4.2.6.8 and 6.1.1.4'
H H 0.0000 0.0000 'International Tables Vol C Tables 4.2.6.8 and 6.1.1.4'
N N 0.0061 0.0033 'International Tables Vol C Tables 4.2.6.8 and 6.1.1.4'
O O 0.0106 0.0060 'International Tables Vol C Tables 4.2.6.8 and 6.1.1.4'
Ni Ni 0.3393 1.1124 'International Tables Vol C Tables 4.2.6.8 and 6.1.1.4'

loop_
_geom_angle_atom_site_label_1
_geom_angle_atom_site_label_2
_geom_angle_atom_site_label_3
_geom_angle
_geom_angle_site_symmetry_1
_geom_angle_site_symmetry_3
O2 Ni1 O4 167.73(5) . .
O2 Ni1 O3 95.95(5) . .
O4 Ni1 O3 81.13(4) . .
O2 Ni1 O1 80.62(5) . .
O4 Ni1 O1 87.36(5) . .
O3 Ni1 O1 88.30(5) . .
O2 Ni1 N2 90.80(5) . .
O4 Ni1 N2 101.09(5) . .
O3 Ni1 N2 90.25(5) . .
O1 Ni1 N2 171.11(5) . .
O2 Ni1 N1 94.66(5) . .
O4 Ni1 N1 89.02(5) . .
O3 Ni1 N1 169.09(5) . .
O1 Ni1 N1 95.94(5) . .
N2 Ni1 N1 87.05(5) . .
C1 O1 Ni1 112.07(10) . .
C2 O2 Ni1 112.92(10) . .
O1 C1 C6 122.97(15) . .
O1 C1 C2 116.39(14) . .
C6 C1 C2 120.63(15) . .
O2 C2 C3 122.90(15) . .
O2 C2 C1 116.64(14) . .
C3 C2 C1 120.44(15) . .
C4 C3 C2 115.94(16) . .
C4 C3 C7 124.29(16) . .
C2 C3 C7 119.75(15) . .
C3 C4 C5 123.60(16) . .
C3 C4 H4A 118.2 . .
C5 C4 H4A 118.2 . .
C6 C5 C4 123.19(16) . .
C6 C5 H5A 118.4 . .
C4 C5 H5A 118.4 . .
C5 C6 C1 115.96(16) . .
C5 C6 C11 124.03(16) . .
C1 C6 C11 120.01(15) . .
C3 C7 C9 110.44(15) . .
C3 C7 C8 109.10(16) . .
C9 C7 C8 109.65(17) . .
C3 C7 C10 111.73(16) . .
C9 C7 C10 108.08(17) . .
C8 C7 C10 107.79(16) . .
C7 C8 H8A 109.5 . .
C7 C8 H8B 109.5 . .
H8A C8 H8B 109.5 . .
C7 C8 H8C 109.5 . .
H8A C8 H8C 109.5 . .
H8B C8 H8C 109.5 . .
C7 C9 H9A 109.5 . .
C7 C9 H9B 109.5 . .
H9A C9 H9B 109.5 . .
C7 C9 H9C 109.5 . .
H9A C9 H9C 109.5 . .
H9B C9 H9C 109.5 . .
C7 C10 H10A 109.5 . .
C7 C10 H10B 109.5 . .
H10A C10 H10B 109.5 . .
C7 C10 H10C 109.5 . .
H10A C10 H10C 109.5 . .
H10B C10 H10C 109.5 . .
C6 C11 C13 110.05(14) . .
C6 C11 C12 111.25(16) . .
C13 C11 C12 108.06(16) . .
C6 C11 C14 109.73(15) . .
C13 C11 C14 109.46(16) . .
C12 C11 C14 108.25(16) . .
C11 C12 H12A 109.5 . .
C11 C12 H12B 109.5 . .
H12A C12 H12B 109.5 . .
C11 C12 H12C 109.5 . .
H12A C12 H12C 109.5 . .
H12B C12 H12C 109.5 . .
C11 C13 H13A 109.5 . .
C11 C13 H13B 109.5 . .
H13A C13 H13B 109.5 . .
C11 C13 H13C 109.5 . .
H13A C13 H13C 109.5 . .
H13B C13 H13C 109.5 . .
C11 C14 H14A 109.5 . .
C11 C14 H14B 109.5 . .
H14A C14 H14B 109.5 . .
C11 C14 H14C 109.5 . .
H14A C14 H14C 109.5 . .
H14B C14 H14C 109.5 . .
C15 O3 Ni1 110.83(10) . .
C16 O4 Ni1 110.50(10) . .
O3 C15 C20 122.90(14) . .
O3 C15 C16 116.76(14) . .
C20 C15 C16 120.33(14) . .
O4 C16 C17 122.53(14) . .
O4 C16 C15 116.80(14) . .
C17 C16 C15 120.66(14) . .
C18 C17 C16 115.62(14) . .
C18 C17 C21 123.87(14) . .
C16 C17 C21 120.13(14) . .
C17 C18 C19 123.36(15) . .
C17 C18 H18A 118.3 . .
C19 C18 H18A 118.3 . .
C20 C19 C18 123.35(15) . .
C20 C19 H19A 118.3 . .
C18 C19 H19A 118.3 . .
C19 C20 C15 116.11(14) . .
C19 C20 C25 124.03(14) . .
C15 C20 C25 119.87(14) . .
C17 C21 C24 112.06(13) . .
C17 C21 C23 112.69(14) . .
C24 C21 C23 107.66(14) . .
C17 C21 C22 107.19(13) . .
C24 C21 C22 107.71(14) . .
C23 C21 C22 109.40(14) . .
C21 C22 H22A 109.5 . .
C21 C22 H22B 109.5 . .
H22A C22 H22B 109.5 . .
C21 C22 H22C 109.5 . .
H22A C22 H22C 109.5 . .
H22B C22 H22C 109.5 . .
C21 C23 H23A 109.5 . .
C21 C23 H23B 109.5 . .
H23A C23 H23B 109.5 . .
C21 C23 H23C 109.5 . .
H23A C23 H23C 109.5 . .
H23B C23 H23C 109.5 . .
C21 C24 H24A 109.5 . .
C21 C24 H24B 109.5 . .
H24A C24 H24B 109.5 . .
C21 C24 H24C 109.5 . .
H24A C24 H24C 109.5 . .
H24B C24 H24C 109.5 . .
C20 C25 C26 111.38(14) . .
C20 C25 C28 109.51(14) . .
C26 C25 C28 107.91(14) . .
C20 C25 C27 110.09(14) . .
C26 C25 C27 107.56(14) . .
C28 C25 C27 110.34(15) . .
C25 C26 H26A 109.5 . .
C25 C26 H26B 109.5 . .
H26A C26 H26B 109.5 . .
C25 C26 H26C 109.5 . .
H26A C26 H26C 109.5 . .
H26B C26 H26C 109.5 . .
C25 C27 H27A 109.5 . .
C25 C27 H27B 109.5 . .
H27A C27 H27B 109.5 . .
C25 C27 H27C 109.5 . .
H27A C27 H27C 109.5 . .
H27B C27 H27C 109.5 . .
C25 C28 H28A 109.5 . .
C25 C28 H28B 109.5 . .
H28A C28 H28B 109.5 . .
C25 C28 H28C 109.5 . .
H28A C28 H28C 109.5 . .
H28B C28 H28C 109.5 . .
C33 N1 C29 118.83(14) . .
C33 N1 Ni1 121.39(11) . .
C29 N1 Ni1 119.24(11) . .
C39 N2 C35 118.88(14) . .
C39 N2 Ni1 116.71(11) . .
C35 N2 Ni1 124.37(11) . .
C34 N3 C40 122.96(14) . .
N1 C29 C30 122.89(16) . .
N1 C29 H29A 118.6 . .
C30 C29 H29A 118.6 . .
C31 C30 C29 118.36(16) . .
C31 C30 H30A 120.8 . .
C29 C30 H30A 120.8 . .
C30 C31 C32 119.42(16) . .
C30 C31 H31A 120.3 . .
C32 C31 H31A 120.3 . .
C31 C32 C33 118.99(16) . .
C31 C32 H32A 120.5 . .
C33 C32 H32A 120.5 . .
N1 C33 C32 121.47(15) . .
N1 C33 C34 119.74(14) . .
C32 C33 C34 118.64(14) . .
N3 C34 C35 125.40(14) . .
N3 C34 C33 115.75(14) . .
C35 C34 C33 118.20(13) . .
N2 C35 C36 121.44(15) . .
N2 C35 C34 117.19(14) . .
C36 C35 C34 121.35(14) . .
C37 C36 C35 119.10(15) . .
C37 C36 H36A 120.5 . .
C35 C36 H36A 120.5 . .
C38 C37 C36 119.26(16) . .
C38 C37 H37A 120.4 . .
C36 C37 H37A 120.4 . .
C39 C38 C37 118.46(16) . .
C39 C38 H38A 120.8 . .
C37 C38 H38A 120.8 . .
N2 C39 C38 122.85(16) . .
N2 C39 H39A 118.6 . .
C38 C39 H39A 118.6 . .
C41 C40 C45 121.68(15) . .
C41 C40 N3 122.93(15) . .
C45 C40 N3 115.31(15) . .
C42 C41 C40 117.60(16) . .
C42 C41 C46 118.98(16) . .
C40 C41 C46 123.37(15) . .
C43 C42 C41 121.46(18) . .
C43 C42 H42A 119.3 . .
C41 C42 H42A 119.3 . .
C42 C43 C44 120.04(17) . .
C42 C43 H43A 120.0 . .
C44 C43 H43A 120.0 . .
C43 C44 C45 121.21(18) . .
C43 C44 H44A 119.4 . .
C45 C44 H44A 119.4 . .
C44 C45 C40 117.72(17) . .
C44 C45 C49 121.64(16) . .
C40 C45 C49 120.62(15) . .
C41 C46 C48 112.21(15) . .
C41 C46 C47 110.40(14) . .
C48 C46 C47 109.16(15) . .
C41 C46 H46A 108.3 . .
C48 C46 H46A 108.3 . .
C47 C46 H46A 108.3 . .
C46 C47 H47A 109.5 . .
C46 C47 H47B 109.5 . .
H47A C47 H47B 109.5 . .
C46 C47 H47C 109.5 . .
H47A C47 H47C 109.5 . .
H47B C47 H47C 109.5 . .
C46 C48 H48A 109.5 . .
C46 C48 H48B 109.5 . .
H48A C48 H48B 109.5 . .
C46 C48 H48C 109.5 . .
H48A C48 H48C 109.5 . .
H48B C48 H48C 109.5 . .
C45 C49 C50 113.60(17) . .
C45 C49 C51 112.48(15) . .
C50 C49 C51 108.58(15) . .
C45 C49 H49A 107.3 . .
C50 C49 H49A 107.3 . .
C51 C49 H49A 107.3 . .
C49 C50 H50A 109.5 . .
C49 C50 H50B 109.5 . .
H50A C50 H50B 109.5 . .
C49 C50 H50C 109.5 . .
H50A C50 H50C 109.5 . .
H50B C50 H50C 109.5 . .
C49 C51 H51A 109.5 . .
C49 C51 H51B 109.5 . .
H51A C51 H51B 109.5 . .
C49 C51 H51C 109.5 . .
H51A C51 H51C 109.5 . .
H51B C51 H51C 109.5 . .

loop_
_geom_bond_atom_site_label_1
_geom_bond_atom_site_label_2
_geom_bond_distance
_geom_bond_site_symmetry_2
Ni1 O2 2.0123(12) .
Ni1 O4 2.0142(11) .
Ni1 O3 2.0313(11) .
Ni1 O1 2.0350(12) .
Ni1 N2 2.0520(14) .
Ni1 N1 2.0531(13) .
O1 C1 1.282(2) .
O2 C2 1.284(2) .
C1 C6 1.437(2) .
C1 C2 1.472(2) .
C2 C3 1.436(2) .
C3 C4 1.368(3) .
C3 C7 1.529(3) .
C4 C5 1.426(3) .
C4 H4A 0.9500 .
C5 C6 1.370(3) .
C5 H5A 0.9500 .
C6 C11 1.530(3) .
C7 C9 1.536(3) .
C7 C8 1.539(3) .
C7 C10 1.541(3) .
C8 H8A 0.9800 .
C8 H8B 0.9800 .
C8 H8C 0.9800 .
C9 H9A 0.9800 .
C9 H9B 0.9800 .
C9 H9C 0.9800 .
C10 H10A 0.9800 .
C10 H10B 0.9800 .
C10 H10C 0.9800 .
C11 C13 1.535(3) .
C11 C12 1.536(3) .
C11 C14 1.538(3) .
C12 H12A 0.9800 .
C12 H12B 0.9800 .
C12 H12C 0.9800 .
C13 H13A 0.9800 .
C13 H13B 0.9800 .
C13 H13C 0.9800 .
C14 H14A 0.9800 .
C14 H14B 0.9800 .
C14 H14C 0.9800 .
O3 C15 1.2783(19) .
O4 C16 1.2837(18) .
C15 C20 1.438(2) .
C15 C16 1.474(2) .
C16 C17 1.441(2) .
C17 C18 1.374(2) .
C17 C21 1.531(2) .
C18 C19 1.428(2) .
C18 H18A 0.9500 .
C19 C20 1.374(2) .
C19 H19A 0.9500 .
C20 C25 1.530(2) .
C21 C24 1.535(2) .
C21 C23 1.540(2) .
C21 C22 1.541(2) .
C22 H22A 0.9800 .
C22 H22B 0.9800 .
C22 H22C 0.9800 .
C23 H23A 0.9800 .
C23 H23B 0.9800 .
C23 H23C 0.9800 .
C24 H24A 0.9800 .
C24 H24B 0.9800 .
C24 H24C 0.9800 .
C25 C26 1.535(2) .
C25 C28 1.538(2) .
C25 C27 1.539(2) .
C26 H26A 0.9800 .
C26 H26B 0.9800 .
C26 H26C 0.9800 .
C27 H27A 0.9800 .
C27 H27B 0.9800 .
C27 H27C 0.9800 .
C28 H28A 0.9800 .
C28 H28B 0.9800 .
C28 H28C 0.9800 .
N1 C33 1.342(2) .
N1 C29 1.343(2) .
N2 C39 1.343(2) .
N2 C35 1.346(2) .
N3 C34 1.276(2) .
N3 C40 1.427(2) .
C29 C30 1.381(2) .
C29 H29A 0.9500 .
C30 C31 1.381(3) .
C30 H30A 0.9500 .
C31 C32 1.386(2) .
C31 H31A 0.9500 .
C32 C33 1.395(2) .
C32 H32A 0.9500 .
C33 C34 1.509(2) .
C34 C35 1.508(2) .
C35 C36 1.396(2) .
C36 C37 1.386(2) .
C36 H36A 0.9500 .
C37 C38 1.386(2) .
C37 H37A 0.9500 .
C38 C39 1.382(2) .
C38 H38A 0.9500 .
C39 H39A 0.9500 .
C40 C41 1.406(2) .
C40 C45 1.415(2) .
C41 C42 1.395(2) .
C41 C46 1.526(2) .
C42 C43 1.382(3) .
C42 H42A 0.9500 .
C43 C44 1.385(3) .
C43 H43A 0.9500 .
C44 C45 1.391(3) .
C44 H44A 0.9500 .
C45 C49 1.523(3) .
C46 C48 1.532(3) .
C46 C47 1.534(2) .
C46 H46A 1.0000 .
C47 H47A 0.9800 .
C47 H47B 0.9800 .
C47 H47C 0.9800 .
C48 H48A 0.9800 .
C48 H48B 0.9800 .
C48 H48C 0.9800 .
C49 C50 1.532(2) .
C49 C51 1.535(3) .
C49 H49A 1.0000 .
C50 H50A 0.9800 .
C50 H50B 0.9800 .
C50 H50C 0.9800 .
C51 H51A 0.9800 .
C51 H51B 0.9800 .
C51 H51C 0.9800 .
